data_9013146
loop_
_publ_author_name
'Dick, S.'
'Gossner, U.'
'Weiss, A.'
'Robl, C.'
'Grossman, G.'
'Ohms, G.'
'Zeiske, T.'

_publ_section_title
;
 Taranakite - the mineral with the longest crystallographic axis
;
_journal_name_full 'Inorganica Chimica Acta'
_journal_page_first 47
_journal_page_last 57
_journal_paper_doi 10.1016/S0020-1693(97)05781-2
_journal_volume 269
_journal_year 1998
_chemical_compound_source Synthetic
_chemical_formula_sum 'Al5 H42 K3 O50 P8'
_chemical_name_mineral Taranakite
_space_group_IT_number 167
_symmetry_space_group_name_Hall '-R 3 2"c'
_symmetry_space_group_name_H-M 'R -3 c :H'
_cell_angle_alpha 90
_cell_angle_beta 90
_cell_angle_gamma 120
_cell_formula_units_Z 6
_cell_length_a 8.7025
_cell_length_b 8.7025
_cell_length_c 95.05
_cell_volume 6234.058
_database_code_amcsd 0012725
_exptl_crystal_density_diffrn 2.145
_cod_original_sg_symbol_H-M 'R -3 c'
_cod_original_formula_sum 'K3 Al5 P8 O50 H42'
_cod_database_code 9013146

loop_
_space_group_symop_operation_xyz
x,y,z
2/3+x,1/3+y,1/3+z
1/3+x,2/3+y,2/3+z
x,x-y,1/2+z
2/3+x,1/3+x-y,5/6+z
1/3+x,2/3+x-y,1/6+z
y,x,1/2-z
2/3+y,1/3+x,5/6-z
1/3+y,2/3+x,1/6-z
-x+y,y,1/2+z
2/3-x+y,1/3+y,5/6+z
1/3-x+y,2/3+y,1/6+z
-x,-x+y,1/2-z
2/3-x,1/3-x+y,5/6-z
1/3-x,2/3-x+y,1/6-z
-y,-x,1/2+z
2/3-y,1/3-x,5/6+z
1/3-y,2/3-x,1/6+z
x-y,-y,1/2-z
2/3+x-y,1/3-y,5/6-z
1/3+x-y,2/3-y,1/6-z
y,-x+y,-z
2/3+y,1/3-x+y,1/3-z
1/3+y,2/3-x+y,2/3-z
-x+y,-x,z
2/3-x+y,1/3-x,1/3+z
1/3-x+y,2/3-x,2/3+z
-x,-y,-z
2/3-x,1/3-y,1/3-z
1/3-x,2/3-y,2/3-z
-y,x-y,z
2/3-y,1/3+x-y,1/3+z
1/3-y,2/3+x-y,2/3+z
x-y,x,-z
2/3+x-y,1/3+x,1/3-z
1/3+x-y,2/3+x,2/3-z

loop_
_atom_site_label
_atom_site_fract_x
_atom_site_fract_y
_atom_site_fract_z
_atom_site_U_iso_or_equiv
_atom_site_type_symbol
_atom_site_attached_hydrogens
K 0.57680 0.00000 0.25000 0.02800 K 0
Al1 0.00000 0.00000 0.25000 0.01000 Al 0
Al2 0.66667 0.33333 0.28450 0.01500 Al 0
Al3 0.00000 0.00000 0.29730 0.01100 Al 0
P1 0.28130 0.04560 0.27310 0.01100 P 0
P2 0.00000 0.00000 0.63500 0.01200 P 0
O1 0.20580 0.09910 0.26120 0.01300 O 0
O2 0.20250 0.04840 0.28730 0.01600 O 0
O-h3 0.24820 0.85450 0.26970 0.01900 O 0
O4 0.48140 0.16890 0.27360 0.01600 O 0
O5 0.00000 0.00000 0.61860 0.01600 O 0
O6 0.15570 0.51200 0.30670 0.01700 O 0
Ow7 0.50450 0.35770 0.29710 0.02100 O 0
Ow8 0.80100 -0.06300 0.30940 0.01800 O 0
Ow9 0.53580 0.56660 0.33330 0.02900 O 0
H1 0.51620 0.72070 0.27620 0.07600 H 0
H2 0.50950 0.44920 0.29960 0.05200 H 0
H3 0.40240 0.29440 0.29640 0.05200 H 0
H4 0.81220 -0.01050 0.31650 0.04000 H 0
H5 0.70240 0.84010 0.30880 0.04000 H 0
H6 0.52010 0.59980 0.32540 0.02900 H 0
H7 0.79970 0.65530 0.33310 0.02900 H 0

loop_
_cod_changelog_entry_id
_cod_changelog_entry_author
_cod_changelog_entry_date
_cod_changelog_entry_text
1
;cod-tools version 3.8.0
Id: cif_guess_AMCSD_atom_types 9581 2023-05-17 12:35:41Z saulius
;
2023-05-18T08:44:51+03:00
;Derived atom types and hydrogen counts
from atom names that follow the AMCSD naming convention
(Wat == water, O-H == hydroxyl).
;

loop_
_cod_related_entry_id
_cod_related_entry_database
_cod_related_entry_code
1 AMCSD 0012725
